data_2020883
loop_
_publ_author_name
'Allan, Pamela'
'Arlin, Jean-Baptiste'
'Kennedy, Alan R.'
'Walls, Aiden'

_publ_section_title
;
 Mixed Ca/Sr salt forms of salicylic acid: tuning structure and aqueous
 solubility
;
_journal_coeditor_code EG3233
_journal_issue 2
_journal_name_full 'Acta Crystallographica Section C'
_journal_page_first
;
;
_journal_paper_doi 10.1107/S2053229617018265
_journal_volume 74
_journal_year 2018
_chemical_formula_iupac '[Ca (C7 H5 O3)2 (H2 O)2]'
_chemical_formula_sum 'C14 H14 Ca O8'
_chemical_formula_weight 350.33
_chemical_name_systematic
;
<i>catena</i>-Poly[[diaquacalcium(II)]-bis(\m~2~-2-hydroxybenzoato)]
;
_space_group_crystal_system monoclinic
_space_group_IT_number 15
_space_group_name_Hall '-C 2yc'
_space_group_name_H-M_alt 'C 1 2/c 1'
_symmetry_space_group_name_Hall '-C 2yc'
_symmetry_space_group_name_H-M 'C 1 2/c 1'
_atom_sites_solution_hydrogens mixed
_audit_creation_method SHELXL-2014/7
_cell_angle_alpha 90
_cell_angle_beta 91.914(7)
_cell_angle_gamma 90
_cell_formula_units_Z 4
_cell_length_a 16.4233(14)
_cell_length_b 11.5002(9)
_cell_length_c 7.6203(6)
_cell_measurement_reflns_used 3540
_cell_measurement_temperature 150(2)
_cell_measurement_theta_max 30.3287
_cell_measurement_theta_min 3.4009
_cell_volume 1438.5(2)
_computing_cell_refinement
;
CrysAlis PRO (Agilent, 2014)
;
_computing_data_collection
;
CrysAlis PRO (Agilent, 2014)
;
_computing_data_reduction
;
CrysAlis PRO (Agilent, 2014)
;
_computing_molecular_graphics
;
Mercury (Macrae <i>et al.</i>,  2008)
;
_computing_publication_material
;
SHELXL2014 (Sheldrick, 2015)
;
_computing_structure_refinement
;
SHELXL2014 (Sheldrick, 2015)
;
_computing_structure_solution
;
SIR92 (Altomare <i>et al.</i>,  1994)
;
_diffrn_ambient_temperature 150(2)
_diffrn_measured_fraction_theta_full 0.999
_diffrn_measured_fraction_theta_max 0.999
_diffrn_measurement_device_type 'Oxford Diffraction Xcalibur E'
_diffrn_measurement_method 'omega scans'
_diffrn_radiation_type MoK\a
_diffrn_radiation_wavelength 0.71073
_diffrn_reflns_av_R_equivalents 0.0272
_diffrn_reflns_limit_h_max 19
_diffrn_reflns_limit_h_min -21
_diffrn_reflns_limit_k_max 14
_diffrn_reflns_limit_k_min -14
_diffrn_reflns_limit_l_max 9
_diffrn_reflns_limit_l_min -9
_diffrn_reflns_number 6630
_diffrn_reflns_theta_full 27.000
_diffrn_reflns_theta_max 27.484
_diffrn_reflns_theta_min 3.408
_diffrn_standards_interval_count 0
_diffrn_standards_interval_time 0
_diffrn_standards_number 0
_exptl_absorpt_coefficient_mu 0.478
_exptl_absorpt_correction_T_max 1.00000
_exptl_absorpt_correction_T_min 0.91355
_exptl_absorpt_correction_type multi-scan
_exptl_absorpt_process_details
;
(CrysAlis PRO; Oxford Diffraction, 2010)
;
_exptl_crystal_colour colourless
_exptl_crystal_density_diffrn 1.618
_exptl_crystal_description prism
_exptl_crystal_F_000 728
_exptl_crystal_size_max 0.30
_exptl_crystal_size_mid 0.25
_exptl_crystal_size_min 0.10
_refine_diff_density_max 0.343
_refine_diff_density_min -0.204
_refine_ls_extinction_method none
_refine_ls_goodness_of_fit_ref 1.083
_refine_ls_hydrogen_treatment mixed
_refine_ls_matrix_type full
_refine_ls_number_parameters 117
_refine_ls_number_reflns 1638
_refine_ls_number_restraints 2
_refine_ls_restrained_S_all 1.083
_refine_ls_R_factor_all 0.0305
_refine_ls_R_factor_gt 0.0267
_refine_ls_shift/su_max 0.000
_refine_ls_shift/su_mean 0.000
_refine_ls_structure_factor_coef Fsqd
_refine_ls_weighting_details 'w=1/[\s^2^(Fo^2^)+(0.0296P)^2^+1.0416P] where P=(Fo^2^+2Fc^2^)/3'
_refine_ls_weighting_scheme calc
_refine_ls_wR_factor_gt 0.0653
_refine_ls_wR_factor_ref 0.0676
_reflns_number_gt 1489
_reflns_number_total 1638
_reflns_threshold_expression 'I > 2\s(I)'
_cod_data_source_file eg3233sup1.cif
_cod_data_source_block CaSal
_cod_database_code 2020883
_shelx_space_group_comment
;
The symmetry employed for this shelxl refinement is uniquely defined
by the following loop, which should always be used as a source of
symmetry information in preference to the above space-group names.
They are only intended as comments.
;

loop_
_space_group_symop_operation_xyz
'x, y, z'
'-x, y, -z+1/2'
'x+1/2, y+1/2, z'
'-x+1/2, y+1/2, -z+1/2'
'-x, -y, -z'
'x, -y, z-1/2'
'-x+1/2, -y+1/2, -z'
'x+1/2, -y+1/2, z-1/2'

loop_
_atom_site_type_symbol
_atom_site_label
_atom_site_fract_x
_atom_site_fract_y
_atom_site_fract_z
_atom_site_U_iso_or_equiv
_atom_site_adp_type
_atom_site_calc_flag
_atom_site_occupancy
Ca Ca1 0.5000 0.45083(3) -0.2500 0.01114(11) Uani d 1
O O1 0.25618(6) 0.25378(9) 0.26849(13) 0.0177(2) Uani d 1
O O2 0.37861(6) 0.40061(8) 0.26911(12) 0.0153(2) Uani d 1
O O3 0.45483(6) 0.39842(8) 0.03573(12) 0.0148(2) Uani d 1
O O1W 0.39906(6) 0.32390(9) -0.37242(13) 0.0196(2) Uani d 1
C C1 0.30186(8) 0.18870(11) 0.15844(16) 0.0135(3) Uani d 1
C C2 0.27321(9) 0.07827(12) 0.11389(17) 0.0180(3) Uani d 1
H H2 0.2225 0.0518 0.1550 0.022 Uiso calc 1
C C3 0.31936(9) 0.00752(12) 0.00916(18) 0.0206(3) Uani d 1
H H3 0.3005 -0.0685 -0.0191 0.025 Uiso calc 1
C C4 0.39285(9) 0.04591(12) -0.05540(19) 0.0201(3) Uani d 1
H H4 0.4244 -0.0039 -0.1257 0.024 Uiso calc 1
C C5 0.41968(8) 0.15710(11) -0.01649(17) 0.0164(3) Uani d 1
H H5 0.4692 0.1842 -0.0630 0.020 Uiso calc 1
C C6 0.37466(8) 0.23026(11) 0.09084(16) 0.0126(3) Uani d 1
C C7 0.40414(8) 0.34989(11) 0.13286(16) 0.0116(3) Uani d 1
H H1O 0.2805(13) 0.3137(18) 0.288(3) 0.041(6) Uiso d 1
H H1W 0.3577(10) 0.2942(16) -0.336(2) 0.037(5) Uiso d 1
H H2W 0.3917(12) 0.3364(16) -0.481(2) 0.035(5) Uiso d 1

loop_
_atom_site_aniso_label
_atom_site_aniso_U_11
_atom_site_aniso_U_22
_atom_site_aniso_U_33
_atom_site_aniso_U_12
_atom_site_aniso_U_13
_atom_site_aniso_U_23
Ca1 0.01109(19) 0.01165(18) 0.01080(19) 0.000 0.00189(13) 0.000
O1 0.0145(5) 0.0186(5) 0.0203(5) -0.0045(4) 0.0060(4) -0.0023(4)
O2 0.0163(5) 0.0156(5) 0.0143(5) -0.0024(4) 0.0034(4) -0.0028(4)
O3 0.0149(5) 0.0144(4) 0.0154(5) -0.0032(3) 0.0037(4) 0.0011(4)
O1W 0.0171(6) 0.0261(6) 0.0156(5) -0.0084(4) 0.0024(4) 0.0007(4)
C1 0.0134(7) 0.0158(6) 0.0111(6) -0.0005(5) -0.0005(5) 0.0016(5)
C2 0.0189(7) 0.0187(7) 0.0164(6) -0.0074(5) -0.0007(5) 0.0035(5)
C3 0.0302(8) 0.0141(6) 0.0173(7) -0.0054(6) -0.0030(6) 0.0004(6)
C4 0.0259(8) 0.0161(7) 0.0185(7) 0.0022(5) 0.0027(6) -0.0032(6)
C5 0.0154(7) 0.0180(7) 0.0158(6) 0.0002(5) 0.0023(5) 0.0006(5)
C6 0.0141(6) 0.0122(6) 0.0116(6) -0.0014(5) -0.0012(5) 0.0013(5)
C7 0.0098(6) 0.0133(6) 0.0116(6) 0.0008(4) -0.0014(4) 0.0015(5)

loop_
_atom_type_symbol
_atom_type_description
_atom_type_scat_dispersion_real
_atom_type_scat_dispersion_imag
_atom_type_scat_source
Ca Ca 0.2262 0.3064 'International Tables Vol C Tables 4.2.6.8 and 6.1.1.4'
O O 0.0106 0.0060 'International Tables Vol C Tables 4.2.6.8 and 6.1.1.4'
C C 0.0033 0.0016 'International Tables Vol C Tables 4.2.6.8 and 6.1.1.4'
H H 0.0000 0.0000 'International Tables Vol C Tables 4.2.6.8 and 6.1.1.4'

loop_
_geom_angle_atom_site_label_1
_geom_angle_atom_site_label_2
_geom_angle_atom_site_label_3
_geom_angle_site_symmetry_1
_geom_angle_site_symmetry_3
_geom_angle
O1W Ca1 O1W 2_654 . 104.19(5)
O1W Ca1 O3 2_654 . 73.88(3)
O1W Ca1 O3 . . 88.24(3)
O1W Ca1 O3 2_654 2_654 88.24(3)
O1W Ca1 O3 . 2_654 73.88(3)
O3 Ca1 O3 . 2_654 150.92(5)
O1W Ca1 O3 2_654 5_665 88.94(3)
O1W Ca1 O3 . 5_665 151.41(3)
O3 Ca1 O3 . 5_665 70.90(3)
O3 Ca1 O3 2_654 5_665 132.73(3)
O1W Ca1 O3 2_654 6_565 151.41(3)
O1W Ca1 O3 . 6_565 88.94(3)
O3 Ca1 O3 . 6_565 132.73(3)
O3 Ca1 O3 2_654 6_565 70.90(3)
O3 Ca1 O3 5_665 6_565 91.21(4)
O1W Ca1 O2 2_654 5_665 84.30(3)
O1W Ca1 O2 . 5_665 153.69(3)
O3 Ca1 O2 . 5_665 118.07(3)
O3 Ca1 O2 2_654 5_665 81.68(3)
O3 Ca1 O2 5_665 5_665 51.10(3)
O3 Ca1 O2 6_565 5_665 73.75(3)
O1W Ca1 O2 2_654 6_565 153.69(3)
O1W Ca1 O2 . 6_565 84.30(3)
O3 Ca1 O2 . 6_565 81.68(3)
O3 Ca1 O2 2_654 6_565 118.07(3)
O3 Ca1 O2 5_665 6_565 73.75(3)
O3 Ca1 O2 6_565 6_565 51.10(3)
O2 Ca1 O2 5_665 6_565 99.10(4)
O1W Ca1 C7 2_654 5_665 90.01(4)
O1W Ca1 C7 . 5_665 165.80(4)
O3 Ca1 C7 . 5_665 95.75(3)
O3 Ca1 C7 2_654 5_665 107.23(3)
O3 Ca1 C7 5_665 5_665 25.59(3)
O3 Ca1 C7 6_565 5_665 78.33(3)
O2 Ca1 C7 5_665 5_665 26.01(3)
O2 Ca1 C7 6_565 5_665 82.80(3)
O1W Ca1 C7 2_654 6_565 165.80(4)
O1W Ca1 C7 . 6_565 90.01(4)
O3 Ca1 C7 . 6_565 107.23(3)
O3 Ca1 C7 2_654 6_565 95.75(3)
O3 Ca1 C7 5_665 6_565 78.33(3)
O3 Ca1 C7 6_565 6_565 25.59(3)
O2 Ca1 C7 5_665 6_565 82.80(3)
O2 Ca1 C7 6_565 6_565 26.01(3)
C7 Ca1 C7 5_665 6_565 75.79(5)
O1W Ca1 Ca1 2_654 5_665 79.68(3)
O1W Ca1 Ca1 . 5_665 121.93(3)
O3 Ca1 Ca1 . 5_665 36.10(2)
O3 Ca1 Ca1 2_654 5_665 161.97(2)
O3 Ca1 Ca1 5_665 5_665 34.80(2)
O3 Ca1 Ca1 6_565 5_665 115.02(3)
O2 Ca1 Ca1 5_665 5_665 83.84(2)
O2 Ca1 Ca1 6_565 5_665 74.82(2)
C7 Ca1 Ca1 5_665 5_665 59.88(3)
C7 Ca1 Ca1 6_565 5_665 93.02(3)
O1W Ca1 Ca1 2_654 5_664 121.93(3)
O1W Ca1 Ca1 . 5_664 79.67(3)
O3 Ca1 Ca1 . 5_664 161.97(2)
O3 Ca1 Ca1 2_654 5_664 36.10(2)
O3 Ca1 Ca1 5_665 5_664 115.02(3)
O3 Ca1 Ca1 6_565 5_664 34.80(2)
O2 Ca1 Ca1 5_665 5_664 74.82(2)
O2 Ca1 Ca1 6_565 5_664 83.84(2)
C7 Ca1 Ca1 5_665 5_664 93.02(3)
C7 Ca1 Ca1 6_565 5_664 59.88(3)
Ca1 Ca1 Ca1 5_665 5_664 146.93(2)
O1W Ca1 H2W 2_654 . 112.3(4)
O1W Ca1 H2W . . 16.4(3)
O3 Ca1 H2W . . 104.1(3)
O3 Ca1 H2W 2_654 . 61.3(4)
O3 Ca1 H2W 5_665 . 156.4(4)
O3 Ca1 H2W 6_565 . 75.2(4)
O2 Ca1 H2W 5_665 . 137.7(3)
O2 Ca1 H2W 6_565 . 82.7(4)
C7 Ca1 H2W 5_665 . 153.4(3)
C7 Ca1 H2W 6_565 . 81.4(4)
Ca1 Ca1 H2W 5_665 . 135.9(4)
Ca1 Ca1 H2W 5_664 . 63.3(3)
C1 O1 H1O . . 107.4(15)
C7 O2 Ca1 . 5_665 88.94(7)
C7 O3 Ca1 . . 150.77(8)
C7 O3 Ca1 . 5_665 96.42(7)
Ca1 O3 Ca1 . 5_665 109.10(3)
Ca1 O1W H1W . . 134.2(13)
Ca1 O1W H2W . . 110.8(13)
H1W O1W H2W . . 108.3(18)
O1 C1 C2 . . 117.45(12)
O1 C1 C6 . . 122.09(11)
C2 C1 C6 . . 120.46(12)
C3 C2 C1 . . 119.33(13)
C3 C2 H2 . . 120.3
C1 C2 H2 . . 120.3
C2 C3 C4 . . 121.08(13)
C2 C3 H3 . . 119.5
C4 C3 H3 . . 119.5
C5 C4 C3 . . 119.50(13)
C5 C4 H4 . . 120.3
C3 C4 H4 . . 120.3
C4 C5 C6 . . 120.68(13)
C4 C5 H5 . . 119.7
C6 C5 H5 . . 119.7
C5 C6 C1 . . 118.88(12)
C5 C6 C7 . . 120.39(12)
C1 C6 C7 . . 120.73(11)
O3 C7 O2 . . 121.12(11)
O3 C7 C6 . . 119.88(11)
O2 C7 C6 . . 118.98(11)
O3 C7 Ca1 . 5_665 57.99(6)
O2 C7 Ca1 . 5_665 65.04(7)
C6 C7 Ca1 . 5_665 164.53(9)

loop_
_geom_bond_atom_site_label_1
_geom_bond_atom_site_label_2
_geom_bond_site_symmetry_2
_geom_bond_distance
Ca1 O1W 2_654 2.3761(10)
Ca1 O1W . 2.3761(10)
Ca1 O3 . 2.4005(9)
Ca1 O3 2_654 2.4005(9)
Ca1 O3 5_665 2.4781(9)
Ca1 O3 6_565 2.4781(9)
Ca1 O2 5_665 2.6333(9)
Ca1 O2 6_565 2.6333(9)
Ca1 C7 5_665 2.9041(13)
Ca1 C7 6_565 2.9041(13)
Ca1 Ca1 5_665 3.9745(4)
Ca1 Ca1 5_664 3.9745(4)
Ca1 H2W . 2.789(17)
O1 C1 . 1.3669(16)
O1 H1O . 0.81(2)
O2 C7 . 1.2740(15)
O2 Ca1 5_665 2.6333(9)
O3 C7 . 1.2624(15)
O3 Ca1 5_665 2.4781(9)
O1W H1W . 0.819(15)
O1W H2W . 0.842(15)
C1 C2 . 1.3924(18)
C1 C6 . 1.4016(18)
C2 C3 . 1.383(2)
C2 H2 . 0.9500
C3 C4 . 1.390(2)
C3 H3 . 0.9500
C4 C5 . 1.3814(19)
C4 H4 . 0.9500
C5 C6 . 1.4013(18)
C5 H5 . 0.9500
C6 C7 . 1.4898(17)
C7 Ca1 5_665 2.9041(13)

loop_
_geom_hbond_atom_site_label_D
_geom_hbond_atom_site_label_H
_geom_hbond_atom_site_label_A
_geom_hbond_site_symmetry_A
_geom_hbond_distance_DH
_geom_hbond_distance_HA
_geom_hbond_distance_DA
_geom_hbond_angle_DHA
O1 H1O O2 . 0.81(2) 1.90(2) 2.6256(13) 148(2)
O1W H1W O1 7 0.819(15) 2.031(15) 2.8391(14) 168.9(19)
O1W H2W O2 1_554 0.842(15) 2.050(15) 2.8795(14) 168.6(18)

loop_
_geom_torsion_atom_site_label_1
_geom_torsion_atom_site_label_2
_geom_torsion_atom_site_label_3
_geom_torsion_atom_site_label_4
_geom_torsion_site_symmetry_1
_geom_torsion_site_symmetry_4
_geom_torsion
O1 C1 C2 C3 . . -177.15(12)
C6 C1 C2 C3 . . 3.2(2)
C1 C2 C3 C4 . . -1.5(2)
C2 C3 C4 C5 . . -0.9(2)
C3 C4 C5 C6 . . 1.6(2)
C4 C5 C6 C1 . . 0.08(19)
C4 C5 C6 C7 . . 179.75(12)
O1 C1 C6 C5 . . 177.86(11)
C2 C1 C6 C5 . . -2.53(19)
O1 C1 C6 C7 . . -1.81(19)
C2 C1 C6 C7 . . 177.80(12)
Ca1 O3 C7 O2 . . -134.55(14)
Ca1 O3 C7 O2 5_665 . 16.52(13)
Ca1 O3 C7 C6 . . 46.8(2)
Ca1 O3 C7 C6 5_665 . -162.11(10)
Ca1 O3 C7 Ca1 . 5_665 -151.07(18)
Ca1 O2 C7 O3 5_665 . -15.42(12)
Ca1 O2 C7 C6 5_665 . 163.22(10)
C5 C6 C7 O3 . . 20.62(18)
C1 C6 C7 O3 . . -159.71(12)
C5 C6 C7 O2 . . -158.04(12)
C1 C6 C7 O2 . . 21.63(18)
C5 C6 C7 Ca1 . 5_665 -56.9(4)
C1 C6 C7 Ca1 . 5_665 122.8(3)

_cod_database_fobs_code 2020883
